data_2204815
loop_
_publ_author_name
'Tursina, Anna I.'
'Nesterenko, Sergei N.'
'Murashova, Elena V.'
'Chernyshev, Ilia V.'
'No\"el, Henri'
'Seropegin, Yuri D.'

_publ_section_title
;
 Ce~2~Ru~3~Al~15~, an intermetallic compound of a new structure type
;
_journal_issue 12
_journal_name_full 'Acta Crystallographica Section E'
_journal_page_first i145
_journal_page_last i146
_journal_paper_doi 10.1107/S1600536804030119
_journal_volume 60
_journal_year 2004
_chemical_formula_iupac 'Ce2 Ru3 Al15'
_chemical_formula_structural 'Ce2 Ru3 Al15'
_chemical_formula_sum 'Al15 Ce2 Ru3'
_chemical_formula_weight 988.15
_chemical_name_systematic
;
dicerium triruthenium pentadecaaluminium
;
_space_group_IT_number 193
_symmetry_cell_setting hexagonal
_symmetry_space_group_name_Hall '-P 6c 2'
_symmetry_space_group_name_H-M 'P 63/m c m'
_atom_sites_solution_primary direct
_atom_sites_solution_secondary difmap
_audit_creation_method SHELXL-97
_cell_angle_alpha 90.00
_cell_angle_beta 90.00
_cell_angle_gamma 120.00
_cell_formula_units_Z 4
_cell_length_a 13.122(3)
_cell_length_b 13.122(3)
_cell_length_c 9.0964(18)
_cell_measurement_reflns_used 24
_cell_measurement_temperature 293(2)
_cell_measurement_theta_max 15.69
_cell_measurement_theta_min 15.17
_cell_volume 1356.4(5)
_computing_cell_refinement 'CAD-4 EXPRESS'
_computing_data_collection 'CAD-4 EXPRESS (Enraf--Nonius, 1994)'
_computing_data_reduction 'XCAD4 (Harms & Wocadlo, 1995)'
_computing_molecular_graphics
;
DIAMOND (Brandenburg, 1998) and ORTEP-3 (Farrugia, 1997)
;
_computing_publication_material 'WinGX publication routines (Farrugia, 1999)'
_computing_structure_refinement 'SHELXL97 (Sheldrick, 1997)'
_computing_structure_solution 'SHELXS97 (Sheldrick, 1997)'
_diffrn_ambient_temperature 293(2)
_diffrn_measured_fraction_theta_full 0.998
_diffrn_measured_fraction_theta_max 0.998
_diffrn_measurement_device_type 'Enraf--Nonius CAD-4'
_diffrn_measurement_method \w
_diffrn_radiation_monochromator graphite
_diffrn_radiation_source 'fine-focus sealed tube'
_diffrn_radiation_type MoK\a
_diffrn_radiation_wavelength 0.71073
_diffrn_reflns_av_R_equivalents 0.0978
_diffrn_reflns_av_sigmaI/netI 0.0654
_diffrn_reflns_limit_h_max 17
_diffrn_reflns_limit_h_min 0
_diffrn_reflns_limit_k_max 0
_diffrn_reflns_limit_k_min -17
_diffrn_reflns_limit_l_max 12
_diffrn_reflns_limit_l_min 0
_diffrn_reflns_number 2233
_diffrn_reflns_theta_full 27.97
_diffrn_reflns_theta_max 27.97
_diffrn_reflns_theta_min 3.10
_diffrn_standards_decay_% 0.2
_diffrn_standards_interval_time 120
_diffrn_standards_number 1
_exptl_absorpt_coefficient_mu 10.780
_exptl_absorpt_correction_T_max 0.806
_exptl_absorpt_correction_T_min 0.750
_exptl_absorpt_correction_type multi-scan
_exptl_absorpt_process_details '(SORTAV; Blessing, 1995)'
_exptl_crystal_colour 'metallic light grey'
_exptl_crystal_density_diffrn 4.839
_exptl_crystal_density_method 'not measured'
_exptl_crystal_description prism
_exptl_crystal_F_000 1772
_exptl_crystal_size_max 0.12
_exptl_crystal_size_mid 0.03
_exptl_crystal_size_min 0.02
_refine_diff_density_max 1.048
_refine_diff_density_min -1.567
_refine_ls_extinction_method none
_refine_ls_goodness_of_fit_ref 0.740
_refine_ls_hydrogen_treatment none
_refine_ls_matrix_type full
_refine_ls_number_parameters 41
_refine_ls_number_reflns 624
_refine_ls_number_restraints 0
_refine_ls_restrained_S_all 0.740
_refine_ls_R_factor_all 0.0958
_refine_ls_R_factor_gt 0.0294
_refine_ls_shift/su_max 0.000
_refine_ls_shift/su_mean 0.000
_refine_ls_structure_factor_coef Fsqd
_refine_ls_weighting_details 'w = 1/[\s^2^(Fo^2^)+(0.1P)^2^] where P = (Fo^2^+2Fc^2^)/3'
_refine_ls_weighting_scheme calc
_refine_ls_wR_factor_gt 0.0820
_refine_ls_wR_factor_ref 0.1268
_reflns_number_gt 340
_reflns_number_total 624
_reflns_threshold_expression I>2\s(I)
_cod_data_source_file wm6039.cif
_cod_data_source_block I
_cod_database_code 2204815
_cod_database_fobs_code 2204815

loop_
_symmetry_equiv_pos_as_xyz
'x, y, z'
'-x, -y, z+1/2'
'-y, -x, -z'
'y, x, -z+1/2'
'x-y, -y, -z+1/2'
'-x+y, y, -z'
'x, x-y, -z'
'-x, -x+y, -z+1/2'
'-y, x-y, z'
'y, -x+y, z+1/2'
'x-y, x, z+1/2'
'-x+y, -x, z'
'-x, -y, -z'
'x, y, -z-1/2'
'y, x, z'
'-y, -x, z-1/2'
'-x+y, y, z-1/2'
'x-y, -y, z'
'-x, -x+y, z'
'x, x-y, z-1/2'
'y, -x+y, -z'
'-y, x-y, -z-1/2'
'-x+y, -x, -z-1/2'
'x-y, x, -z'

loop_
_atom_site_label
_atom_site_fract_x
_atom_site_fract_y
_atom_site_fract_z
_atom_site_U_iso_or_equiv
_atom_site_adp_type
_atom_site_calc_flag
_atom_site_refinement_flags
_atom_site_occupancy
_atom_site_type_symbol
Ce1 0.0000 0.60521(9) 0.2500 0.0062(3) Uani d S 1 Ce
Ce2 0.0000 0.0000 0.2500 0.0077(5) Uani d S 1 Ce
Ru3 0.20355(5) 0.79646(5) 0.0000 0.0048(3) Uani d S 1 Ru
Al4 0.0000 0.7974(4) 0.0268(5) 0.0086(9) Uani d S 1 Al
Al5 0.1822(4) 0.5911(2) 0.0000 0.0090(11) Uani d S 1 Al
Al6 0.1667(4) 0.8799(4) 0.2500 0.0075(9) Uani d S 1 Al
Al7 -0.2769(4) 0.4762(4) 0.2500 0.0075(10) Uani d S 1 Al
Al8 0.0000 0.6172(3) -0.1024(5) 0.0074(9) Uani d S 1 Al

loop_
_atom_site_aniso_label
_atom_site_aniso_U_11
_atom_site_aniso_U_22
_atom_site_aniso_U_33
_atom_site_aniso_U_12
_atom_site_aniso_U_13
_atom_site_aniso_U_23
Ce1 0.0060(6) 0.0073(5) 0.0051(5) 0.0030(3) 0.000 0.000
Ce2 0.0062(7) 0.0062(7) 0.0109(11) 0.0031(3) 0.000 0.000
Ru3 0.0053(5) 0.0053(5) 0.0035(5) 0.0025(5) -0.0008(4) -0.0008(4)
Al4 0.006(2) 0.0097(17) 0.009(2) 0.0031(11) 0.000 0.0015(19)
Al5 0.007(3) 0.0072(17) 0.013(3) 0.0036(13) 0.000 -0.0017(19)
Al6 0.009(2) 0.008(2) 0.003(2) 0.0031(19) 0.000 0.000
Al7 0.008(2) 0.007(2) 0.006(2) 0.0023(19) 0.000 0.000
Al8 0.009(2) 0.0085(16) 0.0049(19) 0.0045(11) 0.000 0.0022(15)

loop_
_atom_type_symbol
_atom_type_description
_atom_type_scat_dispersion_real
_atom_type_scat_dispersion_imag
_atom_type_scat_source
Al Al 0.0645 0.0514 'International Tables Vol C Tables 4.2.6.8 and 6.1.1.4'
Ce Ce -0.2486 2.6331 'International Tables Vol C Tables 4.2.6.8 and 6.1.1.4'
Ru Ru -1.2594 0.8363 'International Tables Vol C Tables 4.2.6.8 and 6.1.1.4'

loop_
_geom_angle_atom_site_label_1
_geom_angle_atom_site_label_2
_geom_angle_atom_site_label_3
_geom_angle_site_symmetry_1
_geom_angle_site_symmetry_3
_geom_angle
Al6 Ce1 Al6 . 19 74.05(19)
Al6 Ce1 Al7 . . 124.78(13)
Al6 Ce1 Al7 19 . 50.73(13)
Al6 Ce1 Al7 . 19 50.73(13)
Ce1 Al8 Ce1 . 13_565 111.88(13)

loop_
_geom_bond_atom_site_label_1
_geom_bond_atom_site_label_2
_geom_bond_site_symmetry_2
_geom_bond_distance
_geom_bond_publ_flag
Ce1 Al6 . 3.145(5) y
Ce1 Al6 19 3.145(5) ?
Ce1 Al7 . 3.149(5) y
Ce1 Al7 19 3.149(5) ?
Ce1 Al8 14_556 3.210(5) y
Ce1 Al8 . 3.210(5) ?
Ce1 Al8 13_565 3.213(5) y
Ce1 Al8 2_565 3.213(5) ?
Ce1 Al4 14_556 3.238(5) y
Ce1 Al4 . 3.238(5) ?
Ce1 Al5 13_565 3.371(3) y
Ce1 Al5 2_565 3.371(3) ?
Ce2 Al6 5_665 3.273(5) y
Ce2 Al6 9_665 3.273(5) ?
Ce2 Al6 23_456 3.273(5) ?
Ce2 Al6 19_545 3.273(5) ?
Ce2 Al6 15_455 3.273(5) ?
Ce2 Al6 1_545 3.273(5) ?
Ce2 Al4 5_665 3.346(5) y
Ce2 Al4 15_455 3.346(5) ?
Ce2 Al4 1_545 3.346(5) ?
Ce2 Al4 18_665 3.346(5) ?
Ce2 Al4 4_455 3.346(5) ?
Ce2 Al4 14_546 3.346(5) ?
Ru3 Al5 3_665 2.566(4) y
Ru3 Al5 . 2.566(4) ?
Ru3 Al7 11_664 2.640(2) y
Ru3 Al7 19 2.640(2) ?
Ru3 Al6 . 2.671(3) y
Ru3 Al6 3_665 2.671(3) ?
Ru3 Al4 . 2.688(3) y
Ru3 Al4 3_665 2.688(3) ?
Ru3 Al8 . 2.693(2) y
Ru3 Al8 3_665 2.693(2) ?
Ru3 Ce1 3_665 3.4497(7) y
Al4 Al8 . 2.639(7) y
Al4 Ru3 19 2.688(3) ?
Al4 Al4 3_665 2.703(5) y
Al4 Al4 6_455 2.703(5) ?
Al4 Al6 . 2.777(5) y
Al4 Al6 19 2.777(5) ?
Al4 Al6 21_455 2.881(5) y
Al4 Al6 3_665 2.881(5) ?
Al4 Ce2 1_565 3.346(5) ?
Al5 Ru3 7_565 2.566(4) ?
Al5 Al7 5_665 2.724(3) y
Al5 Al7 11_664 2.724(3) ?
Al5 Al8 13_565 2.742(5) y
Al5 Al8 . 2.742(5) ?
Al5 Al7 13_565 2.931(4) y
Al5 Al7 19 2.931(4) ?
Al5 Al5 6 2.975(9) y
Al5 Al5 3_665 2.975(9) ?
Al5 Ce1 13_565 3.371(3) ?
Al6 Ru3 14_556 2.671(3) ?
Al6 Al7 19 2.696(7) y
Al6 Al6 5_675 2.730(10) y
Al6 Al4 14_556 2.777(5) ?
Al6 Al8 16_666 2.803(6) y
Al6 Al8 3_665 2.803(6) ?
Al6 Al4 16_666 2.881(5) ?
Al6 Al4 3_665 2.881(5) ?
Al6 Ce2 1_565 3.273(5) ?
Al7 Ru3 8 2.640(2) ?
Al7 Ru3 19 2.640(2) ?
Al7 Al6 19 2.696(7) ?
Al7 Al5 18_565 2.724(3) ?
Al7 Al5 5_565 2.724(3) ?
Al7 Al7 9_565 2.832(8) y
Al7 Al7 23_456 2.832(8) ?
Al7 Al5 2_565 2.931(4) ?
Al7 Al5 13_565 2.931(4) ?
Al8 Al8 14 2.685(9) y
Al8 Ru3 19 2.693(2) ?
Al8 Al5 13_565 2.742(5) ?
Al8 Al6 21_455 2.803(6) ?
Al8 Al6 3_665 2.803(6) ?
Al8 Ce1 13_565 3.213(5) ?
